data_4303902
loop_
_publ_author_name
'Jari Konu'
'Heikki M. Tuononen'
'Tristram Chivers'

_publ_section_title
;
Structural and Spectroscopic Studies of the PCP-Bridged Heavy
Chalcogen-Centered Monoanions [HC(PPh2E)(PPh2)]- (E = Se, Te) and
[HC(PR2E)2]- (E = Se, Te, R = Ph; E = Se, R =iPr): Homoleptic Group 12
Complexes and One-Electron Oxidation of [HC(PR2Se)2]-
;
_journal_name_full 'Inorganic Chemistry'
_journal_page_first 11788
_journal_page_last 11798
_journal_paper_doi 10.1021/ic901878h
_journal_volume 48
_journal_year 2009
_chemical_formula_moiety 'C31 H37 Li N2 P2 Te'
_chemical_formula_sum 'C31 H37 Li N2 P2 Te'
_chemical_formula_weight 634.11
_chemical_name_systematic
;
 ?
;
_space_group_IT_number 14
_symmetry_cell_setting monoclinic
_symmetry_space_group_name_Hall '-P 2ybc'
_symmetry_space_group_name_H-M 'P 1 21/c 1'
_atom_sites_solution_hydrogens geom
_atom_sites_solution_primary direct
_atom_sites_solution_secondary difmap
_audit_creation_method SHELXL-97
_cell_angle_alpha 90.00
_cell_angle_beta 99.91(3)
_cell_angle_gamma 90.00
_cell_formula_units_Z 4
_cell_length_a 8.9154(18)
_cell_length_b 19.407(4)
_cell_length_c 18.249(4)
_cell_measurement_reflns_used 10112
_cell_measurement_temperature 173(2)
_cell_measurement_theta_max 25.03
_cell_measurement_theta_min 3.35
_cell_volume 3110.4(12)
_computing_cell_refinement 'HKL Scalepack (Otwinowski & Minor 1997)'
_computing_data_collection 'Collect (Nonius BV, 1997-2000)'
_computing_data_reduction DENZO-SMN
_computing_molecular_graphics 'DIAMOND (Brandenburg & Berndt, 1999)'
_computing_publication_material 'WinGX v1.70-01 (L. J. Farrugia)'
_computing_structure_refinement 'SHELXL-97 (Sheldrick, 1997)'
_computing_structure_solution 'SHELXS-97 (Sheldrick, 1997)'
_diffrn_ambient_temperature 173(2)
_diffrn_measured_fraction_theta_full 0.996
_diffrn_measured_fraction_theta_max 0.996
_diffrn_measurement_device_type 'KappaCCD (Nonius, FR540C)'
_diffrn_measurement_method 'phi\omega scans'
_diffrn_radiation_monochromator 'horizonally mounted graphite crystal'
_diffrn_radiation_source 'Enraf Nonius FR590D, fine-focus sealed tube'
_diffrn_radiation_type MoK\a
_diffrn_radiation_wavelength 0.71073
_diffrn_reflns_av_R_equivalents 0.0426
_diffrn_reflns_av_sigmaI/netI 0.0568
_diffrn_reflns_limit_h_max 10
_diffrn_reflns_limit_h_min -10
_diffrn_reflns_limit_k_max 23
_diffrn_reflns_limit_k_min -23
_diffrn_reflns_limit_l_max 21
_diffrn_reflns_limit_l_min -21
_diffrn_reflns_number 10112
_diffrn_reflns_theta_full 25.03
_diffrn_reflns_theta_max 25.03
_diffrn_reflns_theta_min 3.35
_diffrn_standards_number 0
_exptl_absorpt_coefficient_mu 1.080
_exptl_absorpt_correction_T_max 0.8996
_exptl_absorpt_correction_T_min 0.8129
_exptl_absorpt_correction_type integration
_exptl_absorpt_process_details 'SADABS (SHELXTL-NT v5.1, Bruker)'
_exptl_crystal_colour yellow
_exptl_crystal_density_diffrn 1.354
_exptl_crystal_density_method 'not measured'
_exptl_crystal_description block
_exptl_crystal_F_000 1288
_exptl_crystal_size_max 0.20
_exptl_crystal_size_mid 0.12
_exptl_crystal_size_min 0.10
_refine_diff_density_max 0.486
_refine_diff_density_min -0.477
_refine_diff_density_rms 0.076
_refine_ls_extinction_method none
_refine_ls_goodness_of_fit_ref 1.015
_refine_ls_hydrogen_treatment mixed
_refine_ls_matrix_type full
_refine_ls_number_parameters 337
_refine_ls_number_reflns 5481
_refine_ls_number_restraints 0
_refine_ls_restrained_S_all 1.015
_refine_ls_R_factor_all 0.0617
_refine_ls_R_factor_gt 0.0345
_refine_ls_shift/su_max 0.001
_refine_ls_shift/su_mean 0.000
_refine_ls_structure_factor_coef Fsqd
_refine_ls_weighting_details 'calc w=1/[\s^2^(Fo^2^)+(0.0234P)^2^+1.9374P] where P=(Fo^2^+2Fc^2^)/3'
_refine_ls_weighting_scheme calc
_refine_ls_wR_factor_gt 0.0637
_refine_ls_wR_factor_ref 0.0717
_reflns_number_gt 4004
_reflns_number_total 5481
_reflns_threshold_expression >2sigma(I)
_cod_data_source_file ic901878h_si_001_2.cif
_cod_data_source_block compound_Li7b
_cod_original_cell_volume 3110.4(11)
_cod_original_sg_symbol_H-M 'P 21/c'
_cod_database_code 4303902

loop_
_symmetry_equiv_pos_as_xyz
'x, y, z'
'-x, y+1/2, -z+1/2'
'-x, -y, -z'
'x, -y-1/2, z-1/2'

loop_
_atom_site_label
_atom_site_type_symbol
_atom_site_fract_x
_atom_site_fract_y
_atom_site_fract_z
_atom_site_U_iso_or_equiv
_atom_site_adp_type
_atom_site_occupancy
_atom_site_symmetry_multiplicity
_atom_site_calc_flag
_atom_site_refinement_flags
_atom_site_disorder_assembly
_atom_site_disorder_group
Te1 Te 0.45680(2) 0.440508(12) 0.426824(12) 0.03029(8) Uani 1 1 d . . .
P1 P 0.53402(9) 0.36992(5) 0.33166(5) 0.0279(2) Uani 1 1 d . . .
P2 P 0.44732(10) 0.24485(5) 0.41572(5) 0.0302(2) Uani 1 1 d . . .
N1 N 0.2831(3) 0.34343(16) 0.59131(18) 0.0437(8) Uani 1 1 d . . .
N2 N 0.6175(3) 0.32664(16) 0.61231(17) 0.0401(8) Uani 1 1 d . . .
Li1 Li 0.4410(7) 0.3338(3) 0.5201(3) 0.0393(15) Uani 1 1 d . . .
C1 C 0.5174(4) 0.28377(19) 0.3425(2) 0.0343(9) Uani 1 1 d . . .
H1 H 0.548(4) 0.2538(19) 0.3098(19) 0.041 Uiso 1 1 d . . .
C5 C 0.1601(5) 0.2927(2) 0.5736(3) 0.0708(14) Uani 1 1 d . . .
H5A H 0.2039 0.2465 0.5718 0.106 Uiso 1 1 calc R . .
H5B H 0.0986 0.3037 0.5251 0.106 Uiso 1 1 calc R . .
H5C H 0.0955 0.2940 0.6119 0.106 Uiso 1 1 calc R . .
C6 C 0.2151(5) 0.4122(2) 0.5935(2) 0.0526(11) Uani 1 1 d . . .
H6A H 0.1522 0.4224 0.5453 0.079 Uiso 1 1 calc R . .
H6B H 0.2962 0.4467 0.6045 0.079 Uiso 1 1 calc R . .
H6C H 0.1517 0.4134 0.6324 0.079 Uiso 1 1 calc R . .
C7 C 0.3806(5) 0.3274(2) 0.6635(2) 0.0529(11) Uani 1 1 d . . .
H7A H 0.3888 0.2768 0.6698 0.063 Uiso 1 1 calc R . .
H7B H 0.3328 0.3461 0.7044 0.063 Uiso 1 1 calc R . .
C8 C 0.5382(5) 0.3579(2) 0.6680(2) 0.0481(11) Uani 1 1 d . . .
H8A H 0.5299 0.4083 0.6596 0.058 Uiso 1 1 calc R . .
H8B H 0.5976 0.3500 0.7183 0.058 Uiso 1 1 calc R . .
C9 C 0.6670(5) 0.2563(2) 0.6341(2) 0.0595(12) Uani 1 1 d . . .
H9A H 0.7197 0.2364 0.5962 0.089 Uiso 1 1 calc R . .
H9B H 0.5779 0.2281 0.6387 0.089 Uiso 1 1 calc R . .
H9C H 0.7362 0.2576 0.6820 0.089 Uiso 1 1 calc R . .
C10 C 0.7507(4) 0.3683(2) 0.6038(2) 0.0573(12) Uani 1 1 d . . .
H10A H 0.7181 0.4154 0.5894 0.086 Uiso 1 1 calc R . .
H10B H 0.8009 0.3481 0.5651 0.086 Uiso 1 1 calc R . .
H10C H 0.8222 0.3694 0.6510 0.086 Uiso 1 1 calc R . .
C100 C 0.7277(4) 0.39301(18) 0.32047(18) 0.0292(8) Uani 1 1 d . . .
C101 C 0.8364(4) 0.4103(2) 0.3816(2) 0.0420(10) Uani 1 1 d . . .
H101 H 0.8088 0.4122 0.4296 0.050 Uiso 1 1 calc R . .
C102 C 0.9850(4) 0.4249(2) 0.3733(2) 0.0497(11) Uani 1 1 d . . .
H102 H 1.0580 0.4373 0.4155 0.060 Uiso 1 1 calc R . .
C103 C 1.0271(4) 0.4212(2) 0.3038(2) 0.0441(10) Uani 1 1 d . . .
H103 H 1.1287 0.4312 0.2980 0.053 Uiso 1 1 calc R . .
C104 C 0.9213(4) 0.4032(2) 0.2438(2) 0.0423(10) Uani 1 1 d . . .
H104 H 0.9500 0.4000 0.1962 0.051 Uiso 1 1 calc R . .
C105 C 0.7725(4) 0.38931(19) 0.2514(2) 0.0352(9) Uani 1 1 d . . .
H105 H 0.7002 0.3771 0.2089 0.042 Uiso 1 1 calc R . .
C106 C 0.4235(3) 0.40170(18) 0.24408(18) 0.0276(8) Uani 1 1 d . . .
C107 C 0.4454(4) 0.46815(19) 0.2184(2) 0.0357(9) Uani 1 1 d . . .
H107 H 0.5238 0.4963 0.2448 0.043 Uiso 1 1 calc R . .
C108 C 0.3539(4) 0.4936(2) 0.1548(2) 0.0442(10) Uani 1 1 d . . .
H108 H 0.3691 0.5390 0.1382 0.053 Uiso 1 1 calc R . .
C109 C 0.2405(4) 0.4525(2) 0.1158(2) 0.0440(10) Uani 1 1 d . . .
H109 H 0.1788 0.4695 0.0718 0.053 Uiso 1 1 calc R . .
C110 C 0.2175(4) 0.3872(2) 0.1407(2) 0.0386(9) Uani 1 1 d . . .
H110 H 0.1392 0.3592 0.1139 0.046 Uiso 1 1 calc R . .
C111 C 0.3076(4) 0.36160(19) 0.20470(19) 0.0330(8) Uani 1 1 d . . .
H111 H 0.2898 0.3165 0.2216 0.040 Uiso 1 1 calc R . .
C200 C 0.2819(4) 0.19248(19) 0.37314(19) 0.0326(8) Uani 1 1 d . . .
C201 C 0.1461(4) 0.2282(2) 0.3523(2) 0.0495(11) Uani 1 1 d . . .
H201 H 0.1425 0.2764 0.3612 0.059 Uiso 1 1 calc R . .
C202 C 0.0152(5) 0.1937(3) 0.3184(3) 0.0663(14) Uani 1 1 d . . .
H202 H -0.0770 0.2186 0.3046 0.080 Uiso 1 1 calc R . .
C203 C 0.0180(5) 0.1245(3) 0.3048(3) 0.0685(15) Uani 1 1 d . . .
H203 H -0.0718 0.1013 0.2818 0.082 Uiso 1 1 calc R . .
C204 C 0.1512(5) 0.0888(3) 0.3245(2) 0.0618(13) Uani 1 1 d . . .
H204 H 0.1538 0.0407 0.3149 0.074 Uiso 1 1 calc R . .
C205 C 0.2827(4) 0.1223(2) 0.3583(2) 0.0452(10) Uani 1 1 d . . .
H205 H 0.3744 0.0969 0.3715 0.054 Uiso 1 1 calc R . .
C206 C 0.5835(4) 0.17783(18) 0.45443(19) 0.0314(8) Uani 1 1 d . . .
C207 C 0.5443(4) 0.12772(19) 0.50309(19) 0.0351(9) Uani 1 1 d . . .
H207 H 0.4422 0.1254 0.5115 0.042 Uiso 1 1 calc R . .
C208 C 0.6499(5) 0.0815(2) 0.5392(2) 0.0454(10) Uani 1 1 d . . .
H208 H 0.6201 0.0476 0.5714 0.055 Uiso 1 1 calc R . .
C209 C 0.7995(5) 0.0850(2) 0.5281(2) 0.0493(11) Uani 1 1 d . . .
H209 H 0.8730 0.0538 0.5530 0.059 Uiso 1 1 calc R . .
C210 C 0.8419(4) 0.1341(2) 0.4807(2) 0.0458(10) Uani 1 1 d . . .
H210 H 0.9444 0.1363 0.4729 0.055 Uiso 1 1 calc R . .
C211 C 0.7352(4) 0.1799(2) 0.4444(2) 0.0394(9) Uani 1 1 d . . .
H211 H 0.7658 0.2135 0.4120 0.047 Uiso 1 1 calc R . .

loop_
_atom_site_aniso_label
_atom_site_aniso_U_11
_atom_site_aniso_U_22
_atom_site_aniso_U_33
_atom_site_aniso_U_23
_atom_site_aniso_U_13
_atom_site_aniso_U_12
Te1 0.03550(13) 0.02920(13) 0.02699(13) -0.00178(12) 0.00768(9) 0.00054(12)
P1 0.0316(5) 0.0288(5) 0.0237(5) -0.0011(4) 0.0062(4) -0.0007(4)
P2 0.0358(5) 0.0277(5) 0.0278(5) 0.0015(4) 0.0076(4) 0.0017(4)
N1 0.0509(19) 0.038(2) 0.045(2) 0.0069(17) 0.0154(16) -0.0008(16)
N2 0.0528(19) 0.0354(19) 0.0308(18) 0.0042(15) 0.0037(15) 0.0062(16)
Li1 0.048(4) 0.040(4) 0.030(4) 0.003(3) 0.005(3) 0.003(3)
C1 0.048(2) 0.030(2) 0.027(2) -0.0046(17) 0.0119(17) -0.0001(18)
C5 0.068(3) 0.058(3) 0.088(4) 0.009(3) 0.019(3) -0.010(3)
C6 0.059(3) 0.051(3) 0.053(3) 0.007(2) 0.025(2) 0.002(2)
C7 0.073(3) 0.055(3) 0.035(2) 0.013(2) 0.019(2) 0.004(2)
C8 0.068(3) 0.046(3) 0.028(2) -0.001(2) 0.0049(19) 0.005(2)
C9 0.086(3) 0.043(3) 0.042(3) 0.000(2) -0.009(2) 0.015(2)
C10 0.052(3) 0.068(3) 0.048(3) 0.004(2) -0.002(2) 0.007(2)
C100 0.0308(18) 0.029(2) 0.028(2) 0.0027(16) 0.0052(15) 0.0023(15)
C101 0.035(2) 0.060(3) 0.031(2) -0.002(2) 0.0028(17) 0.0071(19)
C102 0.031(2) 0.070(3) 0.045(3) -0.013(2) -0.0033(17) 0.004(2)
C103 0.0271(19) 0.054(3) 0.051(3) 0.002(2) 0.0075(18) 0.0053(18)
C104 0.038(2) 0.054(3) 0.037(2) 0.004(2) 0.0134(18) 0.0058(19)
C105 0.0326(19) 0.039(2) 0.033(2) -0.0010(18) 0.0044(16) 0.0008(17)
C106 0.0267(17) 0.031(2) 0.0263(19) -0.0015(16) 0.0077(14) 0.0004(15)
C107 0.0339(19) 0.038(2) 0.035(2) 0.0033(18) 0.0045(16) -0.0049(17)
C108 0.042(2) 0.046(3) 0.043(2) 0.015(2) 0.0049(19) 0.002(2)
C109 0.035(2) 0.064(3) 0.031(2) 0.011(2) -0.0002(16) 0.009(2)
C110 0.033(2) 0.048(3) 0.033(2) -0.007(2) 0.0025(16) 0.0001(18)
C111 0.0350(19) 0.033(2) 0.031(2) -0.0010(17) 0.0072(16) 0.0004(17)
C200 0.0352(19) 0.038(2) 0.024(2) 0.0070(17) 0.0040(15) 0.0002(17)
C201 0.045(2) 0.057(3) 0.046(3) 0.007(2) 0.0049(19) 0.010(2)
C202 0.034(2) 0.107(5) 0.054(3) 0.021(3) -0.004(2) 0.004(3)
C203 0.057(3) 0.102(5) 0.041(3) 0.014(3) -0.006(2) -0.036(3)
C204 0.077(3) 0.052(3) 0.051(3) 0.004(2) -0.005(2) -0.024(3)
C205 0.049(2) 0.035(2) 0.048(3) 0.003(2) -0.0032(19) -0.0055(19)
C206 0.0371(19) 0.031(2) 0.0246(19) -0.0032(17) 0.0018(15) 0.0009(16)
C207 0.040(2) 0.036(2) 0.029(2) 0.0001(18) 0.0045(16) 0.0010(18)
C208 0.063(3) 0.038(2) 0.033(2) 0.0056(19) -0.0002(19) 0.006(2)
C209 0.054(3) 0.049(3) 0.039(2) -0.005(2) -0.008(2) 0.018(2)
C210 0.038(2) 0.057(3) 0.040(2) -0.003(2) 0.0000(18) 0.005(2)
C211 0.039(2) 0.046(2) 0.032(2) 0.0004(19) 0.0028(17) -0.0023(18)

loop_
_atom_type_symbol
_atom_type_description
_atom_type_scat_dispersion_real
_atom_type_scat_dispersion_imag
_atom_type_scat_source
C C 0.0033 0.0016 'International Tables Vol C Tables 4.2.6.8 and 6.1.1.4'
H H 0.0000 0.0000 'International Tables Vol C Tables 4.2.6.8 and 6.1.1.4'
Li Li -0.0003 0.0001 'International Tables Vol C Tables 4.2.6.8 and 6.1.1.4'
N N 0.0061 0.0033 'International Tables Vol C Tables 4.2.6.8 and 6.1.1.4'
P P 0.1023 0.0942 'International Tables Vol C Tables 4.2.6.8 and 6.1.1.4'
Te Te -0.5308 1.6751 'International Tables Vol C Tables 4.2.6.8 and 6.1.1.4'

loop_
_geom_angle_atom_site_label_1
_geom_angle_atom_site_label_2
_geom_angle_atom_site_label_3
_geom_angle
_geom_angle_site_symmetry_1
_geom_angle_site_symmetry_3
_geom_angle_publ_flag
P1 Te1 Li1 94.05(14) . . ?
C1 P1 C100 110.97(17) . . ?
C1 P1 C106 112.89(18) . . ?
C100 P1 C106 101.32(15) . . ?
C1 P1 Te1 115.92(13) . . ?
C100 P1 Te1 109.53(12) . . ?
C106 P1 Te1 105.08(11) . . ?
C1 P2 C206 107.55(17) . . ?
C1 P2 C200 106.34(17) . . ?
C206 P2 C200 101.48(16) . . ?
C1 P2 Li1 109.45(19) . . ?
C206 P2 Li1 106.70(18) . . ?
C200 P2 Li1 124.15(18) . . ?
C6 N1 C5 108.6(3) . . ?
C6 N1 C7 110.3(3) . . ?
C5 N1 C7 110.9(3) . . ?
C6 N1 Li1 115.2(3) . . ?
C5 N1 Li1 111.2(3) . . ?
C7 N1 Li1 100.4(3) . . ?
C8 N2 C9 110.8(3) . . ?
C8 N2 C10 110.0(3) . . ?
C9 N2 C10 109.3(3) . . ?
C8 N2 Li1 98.3(3) . . ?
C9 N2 Li1 115.3(3) . . ?
C10 N2 Li1 112.7(3) . . ?
N1 Li1 N2 90.0(3) . . ?
N1 Li1 P2 128.6(3) . . ?
N2 Li1 P2 116.0(3) . . ?
N1 Li1 Te1 116.0(3) . . ?
N2 Li1 Te1 116.3(3) . . ?
P2 Li1 Te1 92.18(19) . . ?
N1 Li1 C8 60.05(19) . . ?
N2 Li1 C8 32.10(14) . . ?
P2 Li1 C8 143.3(3) . . ?
Te1 Li1 C8 116.7(3) . . ?
N1 Li1 C7 31.79(15) . . ?
N2 Li1 C7 58.65(19) . . ?
P2 Li1 C7 134.6(3) . . ?
Te1 Li1 C7 132.1(3) . . ?
C8 Li1 C7 31.98(13) . . ?
P1 C1 P2 124.6(2) . . ?
P1 C1 H1 121(2) . . ?
P2 C1 H1 114(2) . . ?
N1 C5 H5A 109.5 . . ?
N1 C5 H5B 109.5 . . ?
H5A C5 H5B 109.5 . . ?
N1 C5 H5C 109.5 . . ?
H5A C5 H5C 109.5 . . ?
H5B C5 H5C 109.5 . . ?
N1 C6 H6A 109.5 . . ?
N1 C6 H6B 109.5 . . ?
H6A C6 H6B 109.5 . . ?
N1 C6 H6C 109.5 . . ?
H6A C6 H6C 109.5 . . ?
H6B C6 H6C 109.5 . . ?
N1 C7 C8 111.3(3) . . ?
N1 C7 Li1 47.8(2) . . ?
C8 C7 Li1 72.8(2) . . ?
N1 C7 H7A 109.4 . . ?
C8 C7 H7A 109.4 . . ?
Li1 C7 H7A 97.5 . . ?
N1 C7 H7B 109.4 . . ?
C8 C7 H7B 109.4 . . ?
Li1 C7 H7B 151.3 . . ?
H7A C7 H7B 108.0 . . ?
N2 C8 C7 110.8(3) . . ?
N2 C8 Li1 49.6(2) . . ?
C7 C8 Li1 75.3(3) . . ?
N2 C8 H8A 109.5 . . ?
C7 C8 H8A 109.5 . . ?
Li1 C8 H8A 90.8 . . ?
N2 C8 H8B 109.5 . . ?
C7 C8 H8B 109.5 . . ?
Li1 C8 H8B 156.7 . . ?
H8A C8 H8B 108.1 . . ?
N2 C9 H9A 109.5 . . ?
N2 C9 H9B 109.5 . . ?
H9A C9 H9B 109.5 . . ?
N2 C9 H9C 109.5 . . ?
H9A C9 H9C 109.5 . . ?
H9B C9 H9C 109.5 . . ?
N2 C10 H10A 109.5 . . ?
N2 C10 H10B 109.5 . . ?
H10A C10 H10B 109.5 . . ?
N2 C10 H10C 109.5 . . ?
H10A C10 H10C 109.5 . . ?
H10B C10 H10C 109.5 . . ?
C101 C100 C105 118.2(3) . . ?
C101 C100 P1 120.8(3) . . ?
C105 C100 P1 120.9(3) . . ?
C100 C101 C102 120.6(3) . . ?
C100 C101 H101 119.7 . . ?
C102 C101 H101 119.7 . . ?
C103 C102 C101 120.2(4) . . ?
C103 C102 H102 119.9 . . ?
C101 C102 H102 119.9 . . ?
C104 C103 C102 119.3(3) . . ?
C104 C103 H103 120.4 . . ?
C102 C103 H103 120.4 . . ?
C103 C104 C105 120.9(3) . . ?
C103 C104 H104 119.6 . . ?
C105 C104 H104 119.6 . . ?
C104 C105 C100 120.8(3) . . ?
C104 C105 H105 119.6 . . ?
C100 C105 H105 119.6 . . ?
C111 C106 C107 118.5(3) . . ?
C111 C106 P1 120.1(3) . . ?
C107 C106 P1 121.2(3) . . ?
C108 C107 C106 120.8(4) . . ?
C108 C107 H107 119.6 . . ?
C106 C107 H107 119.6 . . ?
C109 C108 C107 119.9(4) . . ?
C109 C108 H108 120.1 . . ?
C107 C108 H108 120.1 . . ?
C110 C109 C108 119.8(4) . . ?
C110 C109 H109 120.1 . . ?
C108 C109 H109 120.1 . . ?
C109 C110 C111 120.7(4) . . ?
C109 C110 H110 119.7 . . ?
C111 C110 H110 119.7 . . ?
C110 C111 C106 120.3(4) . . ?
C110 C111 H111 119.8 . . ?
C106 C111 H111 119.8 . . ?
C205 C200 C201 118.0(4) . . ?
C205 C200 P2 126.2(3) . . ?
C201 C200 P2 115.8(3) . . ?
C200 C201 C202 120.3(4) . . ?
C200 C201 H201 119.8 . . ?
C202 C201 H201 119.8 . . ?
C203 C202 C201 120.8(4) . . ?
C203 C202 H202 119.6 . . ?
C201 C202 H202 119.6 . . ?
C202 C203 C204 119.4(4) . . ?
C202 C203 H203 120.3 . . ?
C204 C203 H203 120.3 . . ?
C203 C204 C205 120.5(5) . . ?
C203 C204 H204 119.7 . . ?
C205 C204 H204 119.7 . . ?
C200 C205 C204 120.9(4) . . ?
C200 C205 H205 119.5 . . ?
C204 C205 H205 119.5 . . ?
C211 C206 C207 117.1(3) . . ?
C211 C206 P2 121.3(3) . . ?
C207 C206 P2 121.0(3) . . ?
C208 C207 C206 122.0(3) . . ?
C208 C207 H207 119.0 . . ?
C206 C207 H207 119.0 . . ?
C207 C208 C209 119.4(4) . . ?
C207 C208 H208 120.3 . . ?
C209 C208 H208 120.3 . . ?
C210 C209 C208 120.0(4) . . ?
C210 C209 H209 120.0 . . ?
C208 C209 H209 120.0 . . ?
C209 C210 C211 120.2(4) . . ?
C209 C210 H210 119.9 . . ?
C211 C210 H210 119.9 . . ?
C210 C211 C206 121.3(4) . . ?
C210 C211 H211 119.4 . . ?
C206 C211 H211 119.4 . . ?

loop_
_geom_bond_atom_site_label_1
_geom_bond_atom_site_label_2
_geom_bond_distance
_geom_bond_site_symmetry_2
_geom_bond_publ_flag
Te1 P1 2.4038(10) . ?
Te1 Li1 2.700(6) . ?
P1 C1 1.693(4) . ?
P1 C100 1.829(3) . ?
P1 C106 1.834(3) . ?
P2 C1 1.743(4) . ?
P2 C206 1.835(4) . ?
P2 C200 1.849(4) . ?
P2 Li1 2.578(6) . ?
N1 C6 1.469(5) . ?
N1 C5 1.468(5) . ?
N1 C7 1.480(5) . ?
N1 Li1 2.083(7) . ?
N2 C8 1.466(5) . ?
N2 C9 1.467(5) . ?
N2 C10 1.467(5) . ?
N2 Li1 2.102(7) . ?
Li1 C8 2.730(7) . ?
Li1 C7 2.764(7) . ?
C1 H1 0.91(4) . ?
C5 H5A 0.9800 . ?
C5 H5B 0.9800 . ?
C5 H5C 0.9800 . ?
C6 H6A 0.9800 . ?
C6 H6B 0.9800 . ?
C6 H6C 0.9800 . ?
C7 C8 1.514(5) . ?
C7 H7A 0.9900 . ?
C7 H7B 0.9900 . ?
C8 H8A 0.9900 . ?
C8 H8B 0.9900 . ?
C9 H9A 0.9800 . ?
C9 H9B 0.9800 . ?
C9 H9C 0.9800 . ?
C10 H10A 0.9800 . ?
C10 H10B 0.9800 . ?
C10 H10C 0.9800 . ?
C100 C101 1.387(5) . ?
C100 C105 1.388(5) . ?
C101 C102 1.388(5) . ?
C101 H101 0.9500 . ?
C102 C103 1.386(5) . ?
C102 H102 0.9500 . ?
C103 C104 1.362(5) . ?
C103 H103 0.9500 . ?
C104 C105 1.383(5) . ?
C104 H104 0.9500 . ?
C105 H105 0.9500 . ?
C106 C111 1.391(5) . ?
C106 C107 1.397(5) . ?
C107 C108 1.389(5) . ?
C107 H107 0.9500 . ?
C108 C109 1.384(5) . ?
C108 H108 0.9500 . ?
C109 C110 1.375(5) . ?
C109 H109 0.9500 . ?
C110 C111 1.390(5) . ?
C110 H110 0.9500 . ?
C111 H111 0.9500 . ?
C200 C205 1.388(5) . ?
C200 C201 1.391(5) . ?
C201 C202 1.394(6) . ?
C201 H201 0.9500 . ?
C202 C203 1.368(7) . ?
C202 H202 0.9500 . ?
C203 C204 1.368(7) . ?
C203 H203 0.9500 . ?
C204 C205 1.390(5) . ?
C204 H204 0.9500 . ?
C205 H205 0.9500 . ?
C206 C211 1.397(5) . ?
C206 C207 1.401(5) . ?
C207 C208 1.383(5) . ?
C207 H207 0.9500 . ?
C208 C209 1.385(5) . ?
C208 H208 0.9500 . ?
C209 C210 1.381(6) . ?
C209 H209 0.9500 . ?
C210 C211 1.385(5) . ?
C210 H210 0.9500 . ?
C211 H211 0.9500 . ?

loop_
_geom_torsion_atom_site_label_1
_geom_torsion_atom_site_label_2
_geom_torsion_atom_site_label_3
_geom_torsion_atom_site_label_4
_geom_torsion
_geom_torsion_site_symmetry_1
_geom_torsion_site_symmetry_2
_geom_torsion_site_symmetry_3
_geom_torsion_site_symmetry_4
_geom_torsion_publ_flag
Li1 Te1 P1 C1 12.2(2) . . . . ?
Li1 Te1 P1 C100 -114.34(17) . . . . ?
Li1 Te1 P1 C106 137.53(17) . . . . ?
C5 N1 Li1 N2 -127.0(3) . . . . ?
C6 N1 Li1 N2 108.9(3) . . . . ?
C7 N1 Li1 N2 -9.5(3) . . . . ?
C5 N1 Li1 P2 -2.8(5) . . . . ?
C6 N1 Li1 P2 -126.9(4) . . . . ?
C7 N1 Li1 P2 114.6(4) . . . . ?
C5 N1 Li1 Te1 113.6(3) . . . . ?
C6 N1 Li1 Te1 -10.5(4) . . . . ?
C7 N1 Li1 Te1 -129.0(3) . . . . ?
C5 N1 Li1 C8 -139.2(3) . . . . ?
C6 N1 Li1 C8 96.7(3) . . . . ?
C7 N1 Li1 C8 -21.8(2) . . . . ?
C5 N1 Li1 C7 -117.4(4) . . . . ?
C6 N1 Li1 C7 118.5(4) . . . . ?
C8 N2 Li1 N1 -20.2(3) . . . . ?
C10 N2 Li1 N1 -136.0(3) . . . . ?
C9 N2 Li1 N1 97.5(3) . . . . ?
C8 N2 Li1 P2 -154.2(3) . . . . ?
C10 N2 Li1 P2 90.0(4) . . . . ?
C9 N2 Li1 P2 -36.5(4) . . . . ?
C8 N2 Li1 Te1 99.0(3) . . . . ?
C10 N2 Li1 Te1 -16.8(4) . . . . ?
C9 N2 Li1 Te1 -143.2(3) . . . . ?
C10 N2 Li1 C8 -115.8(4) . . . . ?
C9 N2 Li1 C8 117.8(4) . . . . ?
C8 N2 Li1 C7 -26.1(2) . . . . ?
C10 N2 Li1 C7 -141.9(3) . . . . ?
C9 N2 Li1 C7 91.7(3) . . . . ?
C1 P2 Li1 N1 144.9(3) . . . . ?
C206 P2 Li1 N1 -99.0(4) . . . . ?
C200 P2 Li1 N1 18.0(5) . . . . ?
C1 P2 Li1 N2 -102.2(3) . . . . ?
C206 P2 Li1 N2 13.9(3) . . . . ?
C200 P2 Li1 N2 130.9(3) . . . . ?
C1 P2 Li1 Te1 18.6(2) . . . . ?
C206 P2 Li1 Te1 134.64(16) . . . . ?
C200 P2 Li1 Te1 -108.33(19) . . . . ?
C1 P2 Li1 C8 -124.9(4) . . . . ?
C206 P2 Li1 C8 -8.8(5) . . . . ?
C200 P2 Li1 C8 108.2(4) . . . . ?
C1 P2 Li1 C7 -172.8(3) . . . . ?
C206 P2 Li1 C7 -56.8(4) . . . . ?
C200 P2 Li1 C7 60.3(4) . . . . ?
P1 Te1 Li1 N1 -150.4(3) . . . . ?
P1 Te1 Li1 N2 105.7(3) . . . . ?
P1 Te1 Li1 P2 -14.88(15) . . . . ?
P1 Te1 Li1 C8 141.7(2) . . . . ?
P1 Te1 Li1 C7 176.0(3) . . . . ?
C100 P1 C1 P2 126.7(2) . . . . ?
C106 P1 C1 P2 -120.4(2) . . . . ?
Te1 P1 C1 P2 0.9(3) . . . . ?
C206 P2 C1 P1 -130.4(2) . . . . ?
C200 P2 C1 P1 121.6(2) . . . . ?
Li1 P2 C1 P1 -14.8(3) . . . . ?
C5 N1 C7 C8 156.1(4) . . . . ?
C6 N1 C7 C8 -83.5(4) . . . . ?
Li1 N1 C7 C8 38.5(4) . . . . ?
C5 N1 C7 Li1 117.6(4) . . . . ?
C6 N1 C7 Li1 -121.9(4) . . . . ?
N2 Li1 C7 N1 168.8(4) . . . . ?
P2 Li1 C7 N1 -94.2(4) . . . . ?
Te1 Li1 C7 N1 70.3(4) . . . . ?
C8 Li1 C7 N1 142.6(4) . . . . ?
N1 Li1 C7 C8 -142.6(4) . . . . ?
N2 Li1 C7 C8 26.2(2) . . . . ?
P2 Li1 C7 C8 123.1(4) . . . . ?
Te1 Li1 C7 C8 -72.3(4) . . . . ?
C10 N2 C8 C7 165.1(3) . . . . ?
C9 N2 C8 C7 -73.9(4) . . . . ?
Li1 N2 C8 C7 47.2(4) . . . . ?
C10 N2 C8 Li1 117.9(3) . . . . ?
C9 N2 C8 Li1 -121.1(4) . . . . ?
N1 C7 C8 N2 -64.2(4) . . . . ?
Li1 C7 C8 N2 -35.3(3) . . . . ?
N1 C7 C8 Li1 -28.9(3) . . . . ?
N1 Li1 C8 N2 156.5(4) . . . . ?
P2 Li1 C8 N2 40.8(4) . . . . ?
Te1 Li1 C8 N2 -97.4(3) . . . . ?
C7 Li1 C8 N2 134.8(4) . . . . ?
N1 Li1 C8 C7 21.6(2) . . . . ?
N2 Li1 C8 C7 -134.8(4) . . . . ?
P2 Li1 C8 C7 -94.0(5) . . . . ?
Te1 Li1 C8 C7 127.7(3) . . . . ?
C1 P1 C100 C101 -91.8(3) . . . . ?
C106 P1 C100 C101 148.1(3) . . . . ?
Te1 P1 C100 C101 37.4(3) . . . . ?
C1 P1 C100 C105 83.9(3) . . . . ?
C106 P1 C100 C105 -36.2(3) . . . . ?
Te1 P1 C100 C105 -146.8(3) . . . . ?
C105 C100 C101 C102 1.3(6) . . . . ?
P1 C100 C101 C102 177.2(3) . . . . ?
C100 C101 C102 C103 -1.0(6) . . . . ?
C101 C102 C103 C104 -0.1(6) . . . . ?
C102 C103 C104 C105 0.8(6) . . . . ?
C103 C104 C105 C100 -0.5(6) . . . . ?
C101 C100 C105 C104 -0.6(6) . . . . ?
P1 C100 C105 C104 -176.4(3) . . . . ?
C1 P1 C106 C111 17.5(3) . . . . ?
C100 P1 C106 C111 136.3(3) . . . . ?
Te1 P1 C106 C111 -109.7(3) . . . . ?
C1 P1 C106 C107 -167.4(3) . . . . ?
C100 P1 C106 C107 -48.7(3) . . . . ?
Te1 P1 C106 C107 65.4(3) . . . . ?
C111 C106 C107 C108 -0.2(5) . . . . ?
P1 C106 C107 C108 -175.4(3) . . . . ?
C106 C107 C108 C109 -0.7(6) . . . . ?
C107 C108 C109 C110 1.0(6) . . . . ?
C108 C109 C110 C111 -0.3(6) . . . . ?
C109 C110 C111 C106 -0.6(5) . . . . ?
C107 C106 C111 C110 0.9(5) . . . . ?
P1 C106 C111 C110 176.1(3) . . . . ?
C1 P2 C200 C205 97.0(4) . . . . ?
C206 P2 C200 C205 -15.3(4) . . . . ?
Li1 P2 C200 C205 -134.8(3) . . . . ?
C1 P2 C200 C201 -80.8(3) . . . . ?
C206 P2 C200 C201 166.8(3) . . . . ?
Li1 P2 C200 C201 47.4(4) . . . . ?
C205 C200 C201 C202 0.8(6) . . . . ?
P2 C200 C201 C202 178.8(3) . . . . ?
C200 C201 C202 C203 -0.3(7) . . . . ?
C201 C202 C203 C204 -0.2(7) . . . . ?
C202 C203 C204 C205 0.3(7) . . . . ?
C201 C200 C205 C204 -0.7(6) . . . . ?
P2 C200 C205 C204 -178.6(3) . . . . ?
C203 C204 C205 C200 0.2(7) . . . . ?
C1 P2 C206 C211 22.2(3) . . . . ?
C200 P2 C206 C211 133.7(3) . . . . ?
Li1 P2 C206 C211 -95.1(3) . . . . ?
C1 P2 C206 C207 -166.1(3) . . . . ?
C200 P2 C206 C207 -54.7(3) . . . . ?
Li1 P2 C206 C207 76.5(3) . . . . ?
C211 C206 C207 C208 -0.8(5) . . . . ?
P2 C206 C207 C208 -172.8(3) . . . . ?
C206 C207 C208 C209 0.9(6) . . . . ?
C207 C208 C209 C210 -0.6(6) . . . . ?
C208 C209 C210 C211 0.2(6) . . . . ?
C209 C210 C211 C206 -0.2(6) . . . . ?
C207 C206 C211 C210 0.4(5) . . . . ?
P2 C206 C211 C210 172.4(3) . . . . ?
